data_4311684
loop_
_publ_author_name
'Navid Soheilnia'
'Katja M. Kleinke'
'Enkhtsetseg Dashjav'
'Heather L. Cuthbert'
'John E. Greedan'
'Holger Kleinke'

_publ_section_title
;
 Crystal Structure and Physical Properties of a New CuTi2S4 Modification
 in Comparison to the Thiospinel
;
_journal_name_full 'Inorganic Chemistry'
_journal_page_first 6473
_journal_page_last 6478
_journal_paper_doi 10.1021/ic0495113
_journal_volume 43
_journal_year 2004
_chemical_formula_sum 'Cu S4 Ti2'
_chemical_formula_weight 287.58
_chemical_name_systematic
; 
 ? 
;
_space_group_IT_number 227
_symmetry_cell_setting cubic
_symmetry_space_group_name_Hall '-F 4vw 2vw 3'
_symmetry_space_group_name_H-M 'F d -3 m :2'
_atom_sites_solution_hydrogens geom
_atom_sites_solution_primary direct
_atom_sites_solution_secondary difmap
_audit_creation_method SHELXL-97
_cell_angle_alpha 90.00
_cell_angle_beta 90.00
_cell_angle_gamma 90.00
_cell_formula_units_Z 8
_cell_length_a 10.0059(7)
_cell_length_b 10.0059(7)
_cell_length_c 10.0059(7)
_cell_measurement_temperature 293(2)
_cell_volume 1001.77(12)
_computing_structure_refinement 'SHELXL-97 (Sheldrick, 1997)'
_computing_structure_solution 'SHELXS-97 (Sheldrick, 1990)'
_diffrn_ambient_temperature 293(2)
_diffrn_measured_fraction_theta_full 0.955
_diffrn_measured_fraction_theta_max 0.955
_diffrn_radiation_monochromator graphite
_diffrn_radiation_source 'fine-focus sealed tube'
_diffrn_radiation_type MoK\a
_diffrn_radiation_wavelength 0.71073
_diffrn_reflns_av_R_equivalents 0.0213
_diffrn_reflns_av_sigmaI/netI 0.0186
_diffrn_reflns_limit_h_max 4
_diffrn_reflns_limit_h_min -15
_diffrn_reflns_limit_k_max 4
_diffrn_reflns_limit_k_min -15
_diffrn_reflns_limit_l_max 13
_diffrn_reflns_limit_l_min -12
_diffrn_reflns_number 757
_diffrn_reflns_theta_full 34.86
_diffrn_reflns_theta_max 34.86
_diffrn_reflns_theta_min 3.53
_exptl_absorpt_coefficient_mu 8.807
_exptl_absorpt_correction_T_max 1.00
_exptl_absorpt_correction_T_min 0.87
_exptl_absorpt_correction_type sadabs
_exptl_crystal_colour black
_exptl_crystal_density_diffrn 3.814
_exptl_crystal_density_method 'not measured'
_exptl_crystal_description block
_exptl_crystal_F_000 1096
_exptl_crystal_size_max 0.040
_exptl_crystal_size_mid 0.033
_exptl_crystal_size_min 0.030
_refine_diff_density_max 0.449
_refine_diff_density_min -0.513
_refine_diff_density_rms 0.146
_refine_ls_extinction_coef 0.0003(2)
_refine_ls_extinction_expression Fc^*^=kFc[1+0.001xFc^2^\l^3^/sin(2\q)]^-1/4^
_refine_ls_extinction_method SHELXL
_refine_ls_goodness_of_fit_ref 1.322
_refine_ls_hydrogen_treatment mixed
_refine_ls_matrix_type full
_refine_ls_number_parameters 8
_refine_ls_number_reflns 126
_refine_ls_number_restraints 0
_refine_ls_restrained_S_all 1.322
_refine_ls_R_factor_all 0.0225
_refine_ls_R_factor_gt 0.0209
_refine_ls_shift/su_max 0.000
_refine_ls_shift/su_mean 0.000
_refine_ls_structure_factor_coef Fsqd
_refine_ls_weighting_details 'calc w=1/[\s^2^(Fo^2^)+(0.0268P)^2^+1.1285P] where P=(Fo^2^+2Fc^2^)/3'
_refine_ls_weighting_scheme calc
_refine_ls_wR_factor_gt 0.0550
_refine_ls_wR_factor_ref 0.0562
_reflns_number_gt 116
_reflns_number_total 126
_reflns_threshold_expression >2sigma(I)
_cod_data_source_file ic0495113si20040414_120516.cif
_cod_data_source_block CuTi2S4_cubic_spinel
_cod_original_sg_symbol_H-M 'F d -3 m'
_cod_database_code 4311684

loop_
_symmetry_equiv_pos_as_xyz
'x, y, z'
'-x+3/4, -y+1/4, z+1/2'
'-x+1/4, y+1/2, -z+3/4'
'x+1/2, -y+3/4, -z+1/4'
'z, x, y'
'z+1/2, -x+3/4, -y+1/4'
'-z+3/4, -x+1/4, y+1/2'
'-z+1/4, x+1/2, -y+3/4'
'y, z, x'
'-y+1/4, z+1/2, -x+3/4'
'y+1/2, -z+3/4, -x+1/4'
'-y+3/4, -z+1/4, x+1/2'
'y+3/4, x+1/4, -z+1/2'
'-y, -x, -z'
'y+1/4, -x+1/2, z+3/4'
'-y+1/2, x+3/4, z+1/4'
'x+3/4, z+1/4, -y+1/2'
'-x+1/2, z+3/4, y+1/4'
'-x, -z, -y'
'x+1/4, -z+1/2, y+3/4'
'z+3/4, y+1/4, -x+1/2'
'z+1/4, -y+1/2, x+3/4'
'-z+1/2, y+3/4, x+1/4'
'-z, -y, -x'
'x, y+1/2, z+1/2'
'-x+3/4, -y+3/4, z+1'
'-x+1/4, y+1, -z+5/4'
'x+1/2, -y+5/4, -z+3/4'
'z, x+1/2, y+1/2'
'z+1/2, -x+5/4, -y+3/4'
'-z+3/4, -x+3/4, y+1'
'-z+1/4, x+1, -y+5/4'
'y, z+1/2, x+1/2'
'-y+1/4, z+1, -x+5/4'
'y+1/2, -z+5/4, -x+3/4'
'-y+3/4, -z+3/4, x+1'
'y+3/4, x+3/4, -z+1'
'-y, -x+1/2, -z+1/2'
'y+1/4, -x+1, z+5/4'
'-y+1/2, x+5/4, z+3/4'
'x+3/4, z+3/4, -y+1'
'-x+1/2, z+5/4, y+3/4'
'-x, -z+1/2, -y+1/2'
'x+1/4, -z+1, y+5/4'
'z+3/4, y+3/4, -x+1'
'z+1/4, -y+1, x+5/4'
'-z+1/2, y+5/4, x+3/4'
'-z, -y+1/2, -x+1/2'
'x+1/2, y, z+1/2'
'-x+5/4, -y+1/4, z+1'
'-x+3/4, y+1/2, -z+5/4'
'x+1, -y+3/4, -z+3/4'
'z+1/2, x, y+1/2'
'z+1, -x+3/4, -y+3/4'
'-z+5/4, -x+1/4, y+1'
'-z+3/4, x+1/2, -y+5/4'
'y+1/2, z, x+1/2'
'-y+3/4, z+1/2, -x+5/4'
'y+1, -z+3/4, -x+3/4'
'-y+5/4, -z+1/4, x+1'
'y+5/4, x+1/4, -z+1'
'-y+1/2, -x, -z+1/2'
'y+3/4, -x+1/2, z+5/4'
'-y+1, x+3/4, z+3/4'
'x+5/4, z+1/4, -y+1'
'-x+1, z+3/4, y+3/4'
'-x+1/2, -z, -y+1/2'
'x+3/4, -z+1/2, y+5/4'
'z+5/4, y+1/4, -x+1'
'z+3/4, -y+1/2, x+5/4'
'-z+1, y+3/4, x+3/4'
'-z+1/2, -y, -x+1/2'
'x+1/2, y+1/2, z'
'-x+5/4, -y+3/4, z+1/2'
'-x+3/4, y+1, -z+3/4'
'x+1, -y+5/4, -z+1/4'
'z+1/2, x+1/2, y'
'z+1, -x+5/4, -y+1/4'
'-z+5/4, -x+3/4, y+1/2'
'-z+3/4, x+1, -y+3/4'
'y+1/2, z+1/2, x'
'-y+3/4, z+1, -x+3/4'
'y+1, -z+5/4, -x+1/4'
'-y+5/4, -z+3/4, x+1/2'
'y+5/4, x+3/4, -z+1/2'
'-y+1/2, -x+1/2, -z'
'y+3/4, -x+1, z+3/4'
'-y+1, x+5/4, z+1/4'
'x+5/4, z+3/4, -y+1/2'
'-x+1, z+5/4, y+1/4'
'-x+1/2, -z+1/2, -y'
'x+3/4, -z+1, y+3/4'
'z+5/4, y+3/4, -x+1/2'
'z+3/4, -y+1, x+3/4'
'-z+1, y+5/4, x+1/4'
'-z+1/2, -y+1/2, -x'
'-x, -y, -z'
'x-3/4, y-1/4, -z-1/2'
'x-1/4, -y-1/2, z-3/4'
'-x-1/2, y-3/4, z-1/4'
'-z, -x, -y'
'-z-1/2, x-3/4, y-1/4'
'z-3/4, x-1/4, -y-1/2'
'z-1/4, -x-1/2, y-3/4'
'-y, -z, -x'
'y-1/4, -z-1/2, x-3/4'
'-y-1/2, z-3/4, x-1/4'
'y-3/4, z-1/4, -x-1/2'
'-y-3/4, -x-1/4, z-1/2'
'y, x, z'
'-y-1/4, x-1/2, -z-3/4'
'y-1/2, -x-3/4, -z-1/4'
'-x-3/4, -z-1/4, y-1/2'
'x-1/2, -z-3/4, -y-1/4'
'x, z, y'
'-x-1/4, z-1/2, -y-3/4'
'-z-3/4, -y-1/4, x-1/2'
'-z-1/4, y-1/2, -x-3/4'
'z-1/2, -y-3/4, -x-1/4'
'z, y, x'
'-x, -y+1/2, -z+1/2'
'x-3/4, y+1/4, -z'
'x-1/4, -y, z-1/4'
'-x-1/2, y-1/4, z+1/4'
'-z, -x+1/2, -y+1/2'
'-z-1/2, x-1/4, y+1/4'
'z-3/4, x+1/4, -y'
'z-1/4, -x, y-1/4'
'-y, -z+1/2, -x+1/2'
'y-1/4, -z, x-1/4'
'-y-1/2, z-1/4, x+1/4'
'y-3/4, z+1/4, -x'
'-y-3/4, -x+1/4, z'
'y, x+1/2, z+1/2'
'-y-1/4, x, -z-1/4'
'y-1/2, -x-1/4, -z+1/4'
'-x-3/4, -z+1/4, y'
'x-1/2, -z-1/4, -y+1/4'
'x, z+1/2, y+1/2'
'-x-1/4, z, -y-1/4'
'-z-3/4, -y+1/4, x'
'-z-1/4, y, -x-1/4'
'z-1/2, -y-1/4, -x+1/4'
'z, y+1/2, x+1/2'
'-x+1/2, -y, -z+1/2'
'x-1/4, y-1/4, -z'
'x+1/4, -y-1/2, z-1/4'
'-x, y-3/4, z+1/4'
'-z+1/2, -x, -y+1/2'
'-z, x-3/4, y+1/4'
'z-1/4, x-1/4, -y'
'z+1/4, -x-1/2, y-1/4'
'-y+1/2, -z, -x+1/2'
'y+1/4, -z-1/2, x-1/4'
'-y, z-3/4, x+1/4'
'y-1/4, z-1/4, -x'
'-y-1/4, -x-1/4, z'
'y+1/2, x, z+1/2'
'-y+1/4, x-1/2, -z-1/4'
'y, -x-3/4, -z+1/4'
'-x-1/4, -z-1/4, y'
'x, -z-3/4, -y+1/4'
'x+1/2, z, y+1/2'
'-x+1/4, z-1/2, -y-1/4'
'-z-1/4, -y-1/4, x'
'-z+1/4, y-1/2, -x-1/4'
'z, -y-3/4, -x+1/4'
'z+1/2, y, x+1/2'
'-x+1/2, -y+1/2, -z'
'x-1/4, y+1/4, -z-1/2'
'x+1/4, -y, z-3/4'
'-x, y-1/4, z-1/4'
'-z+1/2, -x+1/2, -y'
'-z, x-1/4, y-1/4'
'z-1/4, x+1/4, -y-1/2'
'z+1/4, -x, y-3/4'
'-y+1/2, -z+1/2, -x'
'y+1/4, -z, x-3/4'
'-y, z-1/4, x-1/4'
'y-1/4, z+1/4, -x-1/2'
'-y-1/4, -x+1/4, z-1/2'
'y+1/2, x+1/2, z'
'-y+1/4, x, -z-3/4'
'y, -x-1/4, -z-1/4'
'-x-1/4, -z+1/4, y-1/2'
'x, -z-1/4, -y-1/4'
'x+1/2, z+1/2, y'
'-x+1/4, z, -y-3/4'
'-z-1/4, -y+1/4, x-1/2'
'-z+1/4, y, -x-3/4'
'z, -y-1/4, -x-1/4'
'z+1/2, y+1/2, x'

loop_
_atom_site_label
_atom_site_type_symbol
_atom_site_fract_x
_atom_site_fract_y
_atom_site_fract_z
_atom_site_U_iso_or_equiv
_atom_site_adp_type
_atom_site_occupancy
_atom_site_symmetry_multiplicity
_atom_site_calc_flag
_atom_site_refinement_flags
_atom_site_disorder_assembly
_atom_site_disorder_group
Cu Cu 0.1250 0.1250 0.1250 0.0125(2) Uani 1 24 d S . .
Ti Ti 0.5000 0.5000 0.5000 0.0116(2) Uani 1 12 d S . .
S1 S 0.25525(4) 0.25525(4) 0.25525(4) 0.0095(2) Uani 1 6 d S . .

loop_
_atom_site_aniso_label
_atom_site_aniso_U_11
_atom_site_aniso_U_22
_atom_site_aniso_U_33
_atom_site_aniso_U_23
_atom_site_aniso_U_13
_atom_site_aniso_U_12
Cu 0.0125(2) 0.0125(2) 0.0125(2) 0.000 0.000 0.000
Ti 0.0116(2) 0.0116(2) 0.0116(2) 0.00036(14) 0.00036(14) 0.00036(14)
S1 0.0095(2) 0.0095(2) 0.0095(2) -0.00068(13) -0.00068(13) -0.00068(13)

loop_
_atom_type_symbol
_atom_type_description
_atom_type_scat_dispersion_real
_atom_type_scat_dispersion_imag
_atom_type_scat_source
S S 0.1246 0.1234 'International Tables Vol C Tables 4.2.6.8 and 6.1.1.4'
Ti Ti 0.2776 0.4457 'International Tables Vol C Tables 4.2.6.8 and 6.1.1.4'
Cu Cu 0.3201 1.2651 'International Tables Vol C Tables 4.2.6.8 and 6.1.1.4'

loop_
_geom_angle_atom_site_label_1
_geom_angle_atom_site_label_2
_geom_angle_atom_site_label_3
_geom_angle
_geom_angle_site_symmetry_1
_geom_angle_site_symmetry_3
_geom_angle_publ_flag
S1 Cu S1 109.5 . 76_445 ?
S1 Cu S1 109.5 . 50_454 ?
S1 Cu S1 109.5 76_445 50_454 ?
S1 Cu S1 109.5 . 27_544 ?
S1 Cu S1 109.5 76_445 27_544 ?
S1 Cu S1 109.5 50_454 27_544 ?
S1 Ti S1 87.518(18) 148_665 171_566 ?
S1 Ti S1 87.518(18) 148_665 122_656 ?
S1 Ti S1 87.518(18) 171_566 122_656 ?
S1 Ti S1 92.482(18) 148_665 26_554 ?
S1 Ti S1 92.482(18) 171_566 26_554 ?
S1 Ti S1 180.0 122_656 26_554 ?
S1 Ti S1 92.482(18) 148_665 75_545 ?
S1 Ti S1 180.0 171_566 75_545 ?
S1 Ti S1 92.482(18) 122_656 75_545 ?
S1 Ti S1 87.518(18) 26_554 75_545 ?
S1 Ti S1 180.0 148_665 52_455 ?
S1 Ti S1 92.482(18) 171_566 52_455 ?
S1 Ti S1 92.482(18) 122_656 52_455 ?
S1 Ti S1 87.518(18) 26_554 52_455 ?
S1 Ti S1 87.518(18) 75_545 52_455 ?
Cu S1 Ti 123.528(13) . 52_455 ?
Cu S1 Ti 123.528(13) . 26_554 ?
Ti S1 Ti 92.429(17) 52_455 26_554 ?
Cu S1 Ti 123.528(13) . 75_545 ?
Ti S1 Ti 92.429(17) 52_455 75_545 ?
Ti S1 Ti 92.429(17) 26_554 75_545 ?

loop_
_geom_bond_atom_site_label_1
_geom_bond_atom_site_label_2
_geom_bond_distance
_geom_bond_site_symmetry_2
_geom_bond_publ_flag
Cu S1 2.2573(7) . ?
Cu S1 2.2573(7) 76_445 ?
Cu S1 2.2573(7) 50_454 ?
Cu S1 2.2573(7) 27_544 ?
Ti S1 2.4501(4) 148_665 ?
Ti S1 2.4501(4) 171_566 ?
Ti S1 2.4501(4) 122_656 ?
Ti S1 2.4501(4) 26_554 ?
Ti S1 2.4501(4) 75_545 ?
Ti S1 2.4501(4) 52_455 ?
S1 Ti 2.4501(4) 52_455 ?
S1 Ti 2.4501(4) 26_554 ?
S1 Ti 2.4501(4) 75_545 ?
